data_4312221
loop_
_publ_author_name
'Richard D. Adams'
'Shaobin Miao'

_publ_section_title
;
 Metal Carbonyl Derivatives of Sulfur-Containing Quinones and
 Hydroquinones: Synthesis, Structures, and Electrochemical Properties
;
_journal_name_full 'Inorganic Chemistry'
_journal_page_first 8414
_journal_page_last 8426
_journal_paper_doi 10.1021/ic048880w
_journal_volume 43
_journal_year 2004
_chemical_formula_sum 'C17 H7 Cl4 Mn Mo O7 S2'
_chemical_formula_weight 680.03
_chemical_name_systematic
; 
 ? 
;
_space_group_IT_number 33
_symmetry_cell_setting orthorhombic
_symmetry_space_group_name_Hall 'P 2c -2n'
_symmetry_space_group_name_H-M 'P n a 21'
_atom_sites_solution_hydrogens geom
_atom_sites_solution_primary direct
_atom_sites_solution_secondary difmap
_audit_creation_method SHELXL-97
_cell_angle_alpha 90.00
_cell_angle_beta 90.00
_cell_angle_gamma 90.00
_cell_formula_units_Z 8
_cell_length_a 16.9605(7)
_cell_length_b 11.0807(4)
_cell_length_c 24.0844(9)
_cell_measurement_reflns_used 7837
_cell_measurement_temperature 296(2)
_cell_measurement_theta_max 26.64
_cell_measurement_theta_min 2.20
_cell_volume 4526.3(3)
_computing_cell_refinement 'SAINT+ NT V6.02a (Bruker, 1998)'
_computing_data_collection 'SMART NT V5.619 (Bruker, 2000)'
_computing_data_reduction 'SAINT+ NT V6.02a'
_computing_molecular_graphics 'SHELXTL V5.1 (Sheldrick, 1997)'
_computing_publication_material 'SHELXTL V5.1'
_computing_structure_refinement 'SHELXL-97 (Sheldrick, 1997)'
_computing_structure_solution 'SHELXS-97 (Sheldrick, 1990)'
_diffrn_ambient_temperature 296(2)
_diffrn_measured_fraction_theta_full 0.998
_diffrn_measured_fraction_theta_max 0.998
_diffrn_measurement_device_type 'Bruker SMART APEX CCD diffractometer'
_diffrn_measurement_method 'omega scans'
_diffrn_radiation_monochromator graphite
_diffrn_radiation_source 'fine-focus sealed tube'
_diffrn_radiation_type MoK\a
_diffrn_radiation_wavelength 0.71073
_diffrn_reflns_av_R_equivalents 0.0320
_diffrn_reflns_av_sigmaI/netI 0.0413
_diffrn_reflns_limit_h_max 22
_diffrn_reflns_limit_h_min -20
_diffrn_reflns_limit_k_max 10
_diffrn_reflns_limit_k_min -14
_diffrn_reflns_limit_l_max 32
_diffrn_reflns_limit_l_min -32
_diffrn_reflns_number 33736
_diffrn_reflns_theta_full 28.32
_diffrn_reflns_theta_max 28.32
_diffrn_reflns_theta_min 1.69
_diffrn_standards_decay_% <1%
_exptl_absorpt_coefficient_mu 0.903
_exptl_absorpt_correction_T_max 1.000
_exptl_absorpt_correction_T_min 0.832
_exptl_absorpt_correction_type multi-scan
_exptl_absorpt_process_details '(SADABS, Bruker, 1997)'
_exptl_crystal_colour green
_exptl_crystal_density_diffrn 0.998
_exptl_crystal_density_meas 0
_exptl_crystal_density_method 'not measured'
_exptl_crystal_description block
_exptl_crystal_F_000 1328
_exptl_crystal_size_max 0.20
_exptl_crystal_size_mid 0.10
_exptl_crystal_size_min 0.08
_refine_diff_density_max 0.692
_refine_diff_density_min -0.462
_refine_diff_density_rms 0.074
_refine_ls_abs_structure_details 'Flack H D (1983), Acta Cryst. A39, 876-881'
_refine_ls_abs_structure_Flack -0.017(16)
_refine_ls_extinction_method none
_refine_ls_goodness_of_fit_ref 1.018
_refine_ls_hydrogen_treatment mixed
_refine_ls_matrix_type full
_refine_ls_number_parameters 617
_refine_ls_number_reflns 10893
_refine_ls_number_restraints 1
_refine_ls_restrained_S_all 1.018
_refine_ls_R_factor_all 0.0400
_refine_ls_R_factor_gt 0.0335
_refine_ls_shift/su_max 0.001
_refine_ls_shift/su_mean 0.000
_refine_ls_structure_factor_coef Fsqd
_refine_ls_weighting_details 'calc w=1/[\s^2^(Fo^2^)+(0.0365P)^2^+0.0000P] where P=(Fo^2^+2Fc^2^)/3'
_refine_ls_weighting_scheme calc
_refine_ls_wR_factor_gt 0.0723
_refine_ls_wR_factor_ref 0.0753
_reflns_number_gt 9667
_reflns_number_total 10893
_reflns_threshold_expression >2sigma(I)
_cod_data_source_file ic048880wsi20040816_124355.cif
_cod_data_source_block pna21
_cod_depositor_comments
;
The following automatic conversions were performed:
'_symmetry_cell_setting' value 'Orthorhombic' changed to 'orthorhombic'
according to '/home/saulius/struct/CIF-dictionaries/cif_core.dic'
dictionary named 'cif_core.dic' version 2.4.1 from 2010-06-29.

Automatic conversion script
Id: cif_fix_enum 1527 2010-12-29 10:47:43Z saulius 
;
_cod_database_code 4312221

loop_
_symmetry_equiv_pos_as_xyz
'x, y, z'
'-x, -y, z+1/2'
'x+1/2, -y+1/2, z'
'-x+1/2, y+1/2, z+1/2'

loop_
_atom_site_label
_atom_site_type_symbol
_atom_site_fract_x
_atom_site_fract_y
_atom_site_fract_z
_atom_site_U_iso_or_equiv
_atom_site_adp_type
_atom_site_occupancy
_atom_site_symmetry_multiplicity
_atom_site_calc_flag
_atom_site_refinement_flags
_atom_site_disorder_assembly
_atom_site_disorder_group
Mo1 Mo 0.682955(17) 0.26810(3) 0.634828(13) 0.03375(7) Uani 1 1 d . . .
Mo2 Mo 1.009096(18) 0.75613(3) 0.848443(15) 0.03603(7) Uani 1 1 d . . .
Mn1 Mn 0.79373(3) 0.10351(5) 0.60292(2) 0.03573(13) Uani 1 1 d . . .
Mn2 Mn 0.89208(3) 0.59658(5) 0.87216(2) 0.03537(13) Uani 1 1 d . . .
S1 S 0.70001(5) 0.05948(8) 0.67182(4) 0.03512(19) Uani 1 1 d . . .
S2 S 0.82363(6) 0.25831(8) 0.66609(4) 0.0362(2) Uani 1 1 d . . .
S3 S 0.99069(5) 0.55268(8) 0.80613(4) 0.03565(19) Uani 1 1 d . . .
S4 S 0.87190(6) 0.75763(8) 0.81061(4) 0.0368(2) Uani 1 1 d . . .
Cl1 Cl 0.90141(8) 0.18304(12) 0.88487(4) 0.0625(3) Uani 1 1 d . . .
Cl2 Cl 0.76780(7) -0.01646(11) 0.89298(4) 0.0568(3) Uani 1 1 d . . .
Cl3 Cl 0.79915(7) 0.69085(12) 0.59027(4) 0.0588(3) Uani 1 1 d . . .
Cl4 Cl 0.93109(7) 0.48740(11) 0.58333(4) 0.0542(3) Uani 1 1 d . . .
O10 O 0.7272(2) -0.0649(3) 0.52067(15) 0.0724(10) Uani 1 1 d . . .
O11 O 0.9008(2) 0.1905(4) 0.51564(16) 0.0857(12) Uani 1 1 d . . .
O12 O 0.9155(2) -0.0647(3) 0.6404(2) 0.0782(11) Uani 1 1 d . . .
O20 O 0.59234(18) 0.1325(3) 0.54026(14) 0.0609(8) Uani 1 1 d . . .
O21 O 0.7538(2) 0.3992(3) 0.53027(14) 0.0576(8) Uani 1 1 d . . .
O32 O 0.9194(2) 0.2742(3) 0.77229(14) 0.0644(9) Uani 1 1 d . . .
O35 O 0.68664(16) -0.0481(3) 0.78736(12) 0.0526(7) Uani 1 1 d . . .
O50 O 0.9501(2) 0.4236(3) 0.95563(14) 0.0656(9) Uani 1 1 d . . .
O51 O 0.7741(2) 0.6917(3) 0.95035(14) 0.0658(9) Uani 1 1 d . . .
O52 O 0.7744(2) 0.4276(4) 0.82906(17) 0.0781(11) Uani 1 1 d . . .
O60 O 1.0912(2) 0.5970(3) 0.93979(14) 0.0652(9) Uani 1 1 d . . .
O61 O 0.9326(2) 0.8693(3) 0.95501(14) 0.0637(9) Uani 1 1 d . . .
O72 O 0.7822(2) 0.7835(3) 0.70234(14) 0.0674(10) Uani 1 1 d . . .
O75 O 1.00736(16) 0.4487(2) 0.69020(12) 0.0486(7) Uani 1 1 d . . .
C1 C 0.6495(3) 0.4585(4) 0.6621(2) 0.0609(13) Uani 1 1 d . . .
C2 C 0.5864(3) 0.4098(4) 0.6321(3) 0.0576(12) Uani 1 1 d . . .
C3 C 0.5558(3) 0.3120(4) 0.6620(2) 0.0545(11) Uani 1 1 d . . .
C4 C 0.5976(3) 0.3007(5) 0.7110(2) 0.0586(12) Uani 1 1 d . . .
C5 C 0.6560(3) 0.3901(5) 0.7114(2) 0.0642(14) Uani 1 1 d . . .
C10 C 0.7525(2) 0.0002(4) 0.55335(17) 0.0467(9) Uani 1 1 d . . .
C11 C 0.8572(3) 0.1605(4) 0.54966(19) 0.0502(10) Uani 1 1 d . . .
C12 C 0.8670(2) 0.0004(4) 0.62511(18) 0.0477(10) Uani 1 1 d . . .
C20 C 0.6279(2) 0.1775(4) 0.57427(17) 0.0434(9) Uani 1 1 d . . .
C21 C 0.7319(2) 0.3477(4) 0.56841(18) 0.0438(9) Uani 1 1 d . . .
C30 C 0.7554(2) 0.0936(3) 0.73248(15) 0.0331(8) Uani 1 1 d . . .
C31 C 0.8109(2) 0.1791(3) 0.72961(14) 0.0333(7) Uani 1 1 d . . .
C32 C 0.8626(2) 0.2060(3) 0.77645(16) 0.0382(8) Uani 1 1 d . . .
C33 C 0.8448(2) 0.1424(3) 0.82958(15) 0.0402(9) Uani 1 1 d . . .
C34 C 0.7889(2) 0.0586(3) 0.83269(15) 0.0385(8) Uani 1 1 d . . .
C35 C 0.7389(2) 0.0271(3) 0.78408(15) 0.0367(8) Uani 1 1 d . . .
C41 C 1.0462(3) 0.9492(4) 0.8280(2) 0.0643(14) Uani 1 1 d . . .
C42 C 1.0444(4) 0.8892(5) 0.7770(3) 0.0699(16) Uani 1 1 d . . .
C43 C 1.1017(3) 0.7986(4) 0.7773(2) 0.0563(11) Uani 1 1 d . . .
C44 C 1.1390(3) 0.8007(5) 0.8280(2) 0.0562(12) Uani 1 1 d . . .
C45 C 1.1061(3) 0.8954(4) 0.8601(2) 0.0594(13) Uani 1 1 d . . .
C50 C 0.9284(2) 0.4907(4) 0.92327(18) 0.0472(10) Uani 1 1 d . . .
C51 C 0.8219(2) 0.6556(4) 0.92108(16) 0.0439(9) Uani 1 1 d . . .
C52 C 0.8204(2) 0.4938(4) 0.84636(18) 0.0462(9) Uani 1 1 d . . .
C60 C 1.0596(3) 0.6507(4) 0.90736(18) 0.0468(10) Uani 1 1 d . . .
C61 C 0.9565(3) 0.8249(4) 0.91569(18) 0.0492(10) Uani 1 1 d . . .
C70 C 0.9404(2) 0.5934(3) 0.74477(15) 0.0323(7) Uani 1 1 d . . .
C71 C 0.8870(2) 0.6820(3) 0.74647(14) 0.0331(7) Uani 1 1 d . . .
C72 C 0.8360(2) 0.7117(4) 0.69903(16) 0.0384(8) Uani 1 1 d . . .
C73 C 0.8541(2) 0.6484(3) 0.64652(14) 0.0377(8) Uani 1 1 d . . .
C74 C 0.9094(2) 0.5625(3) 0.64354(15) 0.0376(8) Uani 1 1 d . . .
C75 C 0.9567(2) 0.5269(3) 0.69285(14) 0.0329(7) Uani 1 1 d . . .
C90 C 0.1450(5) 0.2529(7) 0.9335(4) 0.118(3) Uani 1 1 d . . .
H90A H 0.1439 0.3263 0.9554 0.141 Uiso 1 1 calc R . .
H90B H 0.1993 0.2257 0.9315 0.141 Uiso 1 1 calc R . .
C91 C 0.0556(4) 0.7514(5) 0.5642(3) 0.0858(19) Uani 1 1 d . . .
H91A H 0.0019 0.7811 0.5675 0.103 Uiso 1 1 calc R . .
H91B H 0.0539 0.6772 0.5429 0.103 Uiso 1 1 calc R . .
Cl10 Cl 0.08899(11) 0.14337(17) 0.96683(7) 0.0962(5) Uani 1 1 d . . .
Cl11 Cl 0.11265(12) 0.2851(2) 0.86750(8) 0.1103(6) Uani 1 1 d . . .
Cl12 Cl 0.09081(11) 0.72008(18) 0.62914(8) 0.1056(6) Uani 1 1 d . . .
Cl13 Cl 0.11088(10) 0.85649(15) 0.52823(6) 0.0853(4) Uani 1 1 d . . .
H1 H 0.674(3) 0.513(4) 0.6541(19) 0.050(14) Uiso 1 1 d . . .
H2 H 0.575(2) 0.433(4) 0.6029(17) 0.036(12) Uiso 1 1 d . . .
H3 H 0.518(4) 0.264(5) 0.655(3) 0.09(2) Uiso 1 1 d . . .
H4 H 0.589(3) 0.221(4) 0.7360(19) 0.052(13) Uiso 1 1 d . . .
H5 H 0.691(3) 0.408(4) 0.735(2) 0.066(16) Uiso 1 1 d . . .
H41 H 1.018(2) 1.012(4) 0.8389(19) 0.050(12) Uiso 1 1 d . . .
H42 H 1.017(2) 0.899(4) 0.7536(19) 0.033(12) Uiso 1 1 d . . .
H43 H 1.115(3) 0.740(3) 0.7498(19) 0.042(12) Uiso 1 1 d . . .
H44 H 1.191(3) 0.757(4) 0.835(2) 0.076(17) Uiso 1 1 d . . .
H45 H 1.128(2) 0.917(4) 0.8899(18) 0.044(12) Uiso 1 1 d . . .

loop_
_atom_site_aniso_label
_atom_site_aniso_U_11
_atom_site_aniso_U_22
_atom_site_aniso_U_33
_atom_site_aniso_U_23
_atom_site_aniso_U_13
_atom_site_aniso_U_12
Mo1 0.03390(15) 0.03045(14) 0.03690(16) 0.00275(14) 0.00120(13) 0.00041(11)
Mo2 0.03783(16) 0.03150(15) 0.03877(16) -0.00436(13) -0.00132(15) 0.00012(12)
Mn1 0.0371(3) 0.0356(3) 0.0345(3) 0.0003(2) 0.0036(2) 0.0007(2)
Mn2 0.0400(3) 0.0357(3) 0.0304(3) 0.0000(2) 0.0006(2) 0.0012(2)
S1 0.0344(4) 0.0316(4) 0.0394(5) 0.0019(4) -0.0020(4) -0.0064(3)
S2 0.0362(5) 0.0363(5) 0.0362(5) 0.0064(4) 0.0010(4) -0.0093(3)
S3 0.0370(5) 0.0326(5) 0.0373(5) -0.0027(4) -0.0034(4) 0.0064(4)
S4 0.0407(5) 0.0378(5) 0.0319(4) -0.0043(4) 0.0010(4) 0.0114(4)
Cl1 0.0792(8) 0.0681(8) 0.0404(5) -0.0039(5) -0.0176(5) -0.0050(6)
Cl2 0.0713(7) 0.0591(7) 0.0401(5) 0.0160(5) 0.0079(5) 0.0050(5)
Cl3 0.0690(7) 0.0679(8) 0.0394(5) 0.0011(5) -0.0152(5) 0.0102(5)
Cl4 0.0627(7) 0.0599(7) 0.0400(5) -0.0170(5) 0.0074(4) -0.0010(5)
O10 0.088(2) 0.065(2) 0.064(2) -0.0234(18) -0.0192(19) 0.0026(18)
O11 0.097(3) 0.087(3) 0.073(3) 0.012(2) 0.044(2) 0.001(2)
O12 0.0518(19) 0.065(2) 0.118(3) 0.014(2) -0.010(2) 0.0136(16)
O20 0.0521(18) 0.079(2) 0.0518(18) -0.0058(16) -0.0076(15) -0.0112(15)
O21 0.070(2) 0.0526(19) 0.0496(18) 0.0124(15) 0.0048(15) -0.0089(15)
O32 0.061(2) 0.082(2) 0.0503(19) 0.0048(16) -0.0083(16) -0.0342(17)
O35 0.0504(17) 0.0501(18) 0.0574(19) 0.0146(14) 0.0060(14) -0.0132(13)
O50 0.092(3) 0.0529(19) 0.0515(18) 0.0102(15) -0.0043(18) 0.0125(17)
O51 0.073(2) 0.072(2) 0.0519(18) 0.0002(17) 0.0247(17) 0.0137(17)
O52 0.059(2) 0.078(2) 0.097(3) -0.021(2) -0.013(2) -0.0157(19)
O60 0.068(2) 0.072(2) 0.056(2) 0.0016(16) -0.0252(17) 0.0096(16)
O61 0.070(2) 0.070(2) 0.0511(18) -0.0195(17) -0.0015(16) 0.0091(17)
O72 0.073(2) 0.082(2) 0.0470(18) -0.0010(16) -0.0067(16) 0.0388(19)
O75 0.0474(16) 0.0447(16) 0.0536(17) -0.0094(13) 0.0065(13) 0.0127(12)
C1 0.058(3) 0.033(2) 0.092(4) -0.004(2) 0.022(3) 0.000(2)
C2 0.050(3) 0.048(3) 0.075(3) 0.014(3) 0.006(3) 0.0151(19)
C3 0.041(2) 0.051(3) 0.072(3) 0.007(2) 0.012(2) 0.0043(19)
C4 0.070(3) 0.050(3) 0.055(3) -0.002(2) 0.021(2) 0.016(2)
C5 0.058(3) 0.076(4) 0.059(3) -0.027(3) 0.002(3) 0.017(3)
C10 0.050(2) 0.049(2) 0.041(2) -0.0028(19) -0.0016(18) 0.0045(18)
C11 0.060(3) 0.047(3) 0.044(2) 0.0015(19) 0.007(2) -0.0006(19)
C12 0.042(2) 0.046(2) 0.056(3) 0.0002(19) 0.0016(18) -0.0030(16)
C20 0.040(2) 0.042(2) 0.047(2) 0.0071(18) -0.0001(17) -0.0034(16)
C21 0.044(2) 0.040(2) 0.048(2) 0.0005(18) -0.0047(18) -0.0031(16)
C30 0.0337(19) 0.0326(19) 0.0331(18) 0.0011(14) -0.0019(15) -0.0012(13)
C31 0.0362(18) 0.0335(19) 0.0301(17) 0.0032(14) 0.0003(14) -0.0025(14)
C32 0.039(2) 0.038(2) 0.038(2) -0.0001(16) 0.0015(15) -0.0029(15)
C33 0.046(2) 0.038(2) 0.0357(19) -0.0007(15) -0.0062(16) 0.0032(16)
C34 0.047(2) 0.037(2) 0.0316(18) 0.0056(15) 0.0055(16) 0.0093(16)
C35 0.0364(19) 0.0320(19) 0.042(2) 0.0035(15) 0.0075(16) 0.0034(15)
C41 0.067(3) 0.036(3) 0.090(4) 0.005(2) 0.017(3) 0.001(2)
C42 0.069(4) 0.066(4) 0.075(4) 0.031(3) -0.005(3) -0.016(3)
C43 0.058(3) 0.050(3) 0.061(3) 0.000(2) 0.011(2) -0.007(2)
C44 0.042(2) 0.055(3) 0.072(3) -0.008(2) 0.007(2) -0.007(2)
C45 0.055(3) 0.049(3) 0.074(4) -0.019(2) 0.006(3) -0.014(2)
C50 0.057(3) 0.042(2) 0.042(2) 0.0041(18) 0.0011(19) -0.0011(18)
C51 0.053(2) 0.046(2) 0.0337(19) 0.0036(17) 0.0006(18) 0.0056(18)
C52 0.044(2) 0.048(2) 0.046(2) -0.0037(19) 0.004(2) 0.0039(17)
C60 0.052(3) 0.042(2) 0.047(2) -0.0075(19) -0.010(2) -0.0001(17)
C61 0.045(2) 0.057(3) 0.046(2) -0.009(2) -0.007(2) 0.0035(19)
C70 0.0288(17) 0.0334(19) 0.0347(18) -0.0006(14) 0.0025(14) 0.0012(13)
C71 0.0399(19) 0.0301(18) 0.0294(17) -0.0018(14) 0.0027(14) 0.0009(14)
C72 0.039(2) 0.041(2) 0.0347(19) 0.0040(16) 0.0013(15) 0.0065(16)
C73 0.043(2) 0.038(2) 0.0317(19) 0.0057(14) -0.0020(15) -0.0021(15)
C74 0.043(2) 0.036(2) 0.034(2) -0.0056(15) 0.0064(15) -0.0069(15)
C75 0.0322(17) 0.0304(18) 0.0360(18) -0.0008(14) 0.0064(15) -0.0019(14)
C90 0.101(6) 0.132(7) 0.120(7) 0.003(5) -0.032(5) -0.042(5)
C91 0.103(5) 0.089(5) 0.066(4) 0.002(3) -0.015(3) -0.026(3)
Cl10 0.1046(12) 0.1004(12) 0.0837(11) 0.0042(9) 0.0052(9) -0.0050(10)
Cl11 0.1073(14) 0.1363(16) 0.0873(12) 0.0156(10) -0.0016(10) -0.0410(11)
Cl12 0.1149(13) 0.1288(13) 0.0730(10) 0.0384(10) -0.0227(10) -0.0479(10)
Cl13 0.1205(12) 0.0844(10) 0.0510(7) 0.0078(7) -0.0052(7) -0.0241(9)

loop_
_atom_type_symbol
_atom_type_description
_atom_type_scat_dispersion_real
_atom_type_scat_dispersion_imag
_atom_type_scat_source
C C 0.0033 0.0016 'International Tables Vol C Tables 4.2.6.8 and 6.1.1.4'
H H 0.0000 0.0000 'International Tables Vol C Tables 4.2.6.8 and 6.1.1.4'
O O 0.0106 0.0060 'International Tables Vol C Tables 4.2.6.8 and 6.1.1.4'
S S 0.1246 0.1234 'International Tables Vol C Tables 4.2.6.8 and 6.1.1.4'
Cl Cl 0.1484 0.1585 'International Tables Vol C Tables 4.2.6.8 and 6.1.1.4'
Mn Mn 0.3368 0.7283 'International Tables Vol C Tables 4.2.6.8 and 6.1.1.4'
Mo Mo -1.6832 0.6857 'International Tables Vol C Tables 4.2.6.8 and 6.1.1.4'

loop_
_geom_angle_atom_site_label_1
_geom_angle_atom_site_label_2
_geom_angle_atom_site_label_3
_geom_angle
_geom_angle_site_symmetry_1
_geom_angle_site_symmetry_3
_geom_angle_publ_flag
C20 Mo1 C21 80.35(17) . . ?
C20 Mo1 C2 89.4(2) . . ?
C21 Mo1 C2 88.33(19) . . ?
C20 Mo1 C1 123.88(19) . . ?
C21 Mo1 C1 85.72(19) . . ?
C2 Mo1 C1 35.84(19) . . ?
C20 Mo1 C3 82.92(18) . . ?
C21 Mo1 C3 121.35(17) . . ?
C2 Mo1 C3 35.64(18) . . ?
C1 Mo1 C3 59.37(18) . . ?
C20 Mo1 C5 140.88(18) . . ?
C21 Mo1 C5 117.18(19) . . ?
C2 Mo1 C5 58.7(2) . . ?
C1 Mo1 C5 35.7(2) . . ?
C3 Mo1 C5 58.0(2) . . ?
C20 Mo1 C4 110.88(18) . . ?
C21 Mo1 C4 143.56(17) . . ?
C2 Mo1 C4 58.3(2) . . ?
C1 Mo1 C4 58.90(18) . . ?
C3 Mo1 C4 34.39(18) . . ?
C5 Mo1 C4 34.71(19) . . ?
C20 Mo1 S1 81.35(12) . . ?
C21 Mo1 S1 130.13(12) . . ?
C2 Mo1 S1 137.31(13) . . ?
C1 Mo1 S1 141.57(15) . . ?
C3 Mo1 S1 101.69(12) . . ?
C5 Mo1 S1 106.09(15) . . ?
C4 Mo1 S1 86.29(13) . . ?
C20 Mo1 S2 129.92(12) . . ?
C21 Mo1 S2 82.24(12) . . ?
C2 Mo1 S2 136.58(15) . . ?
C1 Mo1 S2 100.98(14) . . ?
C3 Mo1 S2 144.57(15) . . ?
C5 Mo1 S2 88.50(14) . . ?
C4 Mo1 S2 110.90(14) . . ?
S1 Mo1 S2 75.05(3) . . ?
C20 Mo1 Mn1 77.33(12) . . ?
C21 Mo1 Mn1 77.57(12) . . ?
C2 Mo1 Mn1 161.96(17) . . ?
C1 Mo1 Mn1 150.50(13) . . ?
C3 Mo1 Mn1 149.88(13) . . ?
C5 Mo1 Mn1 138.15(14) . . ?
C4 Mo1 Mn1 137.90(12) . . ?
S1 Mo1 Mn1 53.23(2) . . ?
S2 Mo1 Mn1 53.11(3) . . ?
C61 Mo2 C60 80.87(18) . . ?
C61 Mo2 C45 87.92(19) . . ?
C60 Mo2 C45 89.91(19) . . ?
C61 Mo2 C41 86.59(19) . . ?
C60 Mo2 C41 125.0(2) . . ?
C45 Mo2 C41 36.05(19) . . ?
C61 Mo2 C44 121.06(18) . . ?
C60 Mo2 C44 82.47(19) . . ?
C45 Mo2 C44 36.02(17) . . ?
C41 Mo2 C44 59.43(19) . . ?
C61 Mo2 C42 117.9(2) . . ?
C60 Mo2 C42 140.2(2) . . ?
C45 Mo2 C42 58.6(2) . . ?
C41 Mo2 C42 35.1(2) . . ?
C44 Mo2 C42 57.7(2) . . ?
C61 Mo2 C43 143.57(18) . . ?
C60 Mo2 C43 109.87(18) . . ?
C45 Mo2 C43 58.34(18) . . ?
C41 Mo2 C43 58.37(18) . . ?
C44 Mo2 C43 34.13(17) . . ?
C42 Mo2 C43 34.47(19) . . ?
C61 Mo2 S3 128.31(14) . . ?
C60 Mo2 S3 79.53(11) . . ?
C45 Mo2 S3 139.01(13) . . ?
C41 Mo2 S3 142.47(15) . . ?
C44 Mo2 S3 103.03(12) . . ?
C42 Mo2 S3 107.52(17) . . ?
C43 Mo2 S3 88.12(13) . . ?
C61 Mo2 S4 82.98(13) . . ?
C60 Mo2 S4 130.73(12) . . ?
C45 Mo2 S4 135.61(15) . . ?
C41 Mo2 S4 99.87(15) . . ?
C44 Mo2 S4 143.97(14) . . ?
C42 Mo2 S4 88.06(16) . . ?
C43 Mo2 S4 110.61(13) . . ?
S3 Mo2 S4 74.95(3) . . ?
C61 Mo2 Mn2 75.66(13) . . ?
C60 Mo2 Mn2 77.70(12) . . ?
C45 Mo2 Mn2 160.71(15) . . ?
C41 Mo2 Mn2 148.82(14) . . ?
C44 Mo2 Mn2 151.61(13) . . ?
C42 Mo2 Mn2 138.60(16) . . ?
C43 Mo2 Mn2 139.86(12) . . ?
S3 Mo2 Mn2 53.60(3) . . ?
S4 Mo2 Mn2 53.21(3) . . ?
C12 Mn1 C11 91.2(2) . . ?
C12 Mn1 C10 93.60(19) . . ?
C11 Mn1 C10 89.0(2) . . ?
C12 Mn1 S2 97.13(14) . . ?
C11 Mn1 S2 94.38(15) . . ?
C10 Mn1 S2 168.68(13) . . ?
C12 Mn1 S1 97.36(14) . . ?
C11 Mn1 S1 170.60(15) . . ?
C10 Mn1 S1 94.25(13) . . ?
S2 Mn1 S1 80.81(4) . . ?
C12 Mn1 Mo1 146.05(14) . . ?
C11 Mn1 Mo1 112.33(14) . . ?
C10 Mn1 Mo1 110.21(13) . . ?
S2 Mn1 Mo1 58.54(3) . . ?
S1 Mn1 Mo1 58.27(3) . . ?
C52 Mn2 C51 90.51(19) . . ?
C52 Mn2 C50 93.15(19) . . ?
C51 Mn2 C50 90.87(18) . . ?
C52 Mn2 S4 99.59(14) . . ?
C51 Mn2 S4 92.35(13) . . ?
C50 Mn2 S4 166.83(14) . . ?
C52 Mn2 S3 96.73(13) . . ?
C51 Mn2 S3 170.52(14) . . ?
C50 Mn2 S3 94.81(14) . . ?
S4 Mn2 S3 80.46(4) . . ?
C52 Mn2 Mo2 147.39(14) . . ?
C51 Mn2 Mo2 112.63(14) . . ?
C50 Mn2 Mo2 108.46(13) . . ?
S4 Mn2 Mo2 58.59(3) . . ?
S3 Mn2 Mo2 58.32(3) . . ?
C30 S1 Mn1 100.31(12) . . ?
C30 S1 Mo1 99.07(12) . . ?
Mn1 S1 Mo1 68.51(3) . . ?
C31 S2 Mn1 99.83(12) . . ?
C31 S2 Mo1 99.45(12) . . ?
Mn1 S2 Mo1 68.35(3) . . ?
C70 S3 Mn2 99.74(12) . . ?
C70 S3 Mo2 99.88(12) . . ?
Mn2 S3 Mo2 68.09(3) . . ?
C71 S4 Mn2 99.77(12) . . ?
C71 S4 Mo2 100.34(12) . . ?
Mn2 S4 Mo2 68.19(3) . . ?
C2 C1 C5 106.7(5) . . ?
C2 C1 Mo1 71.7(3) . . ?
C5 C1 Mo1 74.1(3) . . ?
C1 C2 C3 108.4(5) . . ?
C1 C2 Mo1 72.5(3) . . ?
C3 C2 Mo1 73.6(3) . . ?
C4 C3 C2 108.7(5) . . ?
C4 C3 Mo1 75.2(3) . . ?
C2 C3 Mo1 70.8(3) . . ?
C3 C4 C5 107.7(5) . . ?
C3 C4 Mo1 70.4(3) . . ?
C5 C4 Mo1 71.3(3) . . ?
C4 C5 C1 108.5(5) . . ?
C4 C5 Mo1 74.0(3) . . ?
C1 C5 Mo1 70.2(3) . . ?
O10 C10 Mn1 178.5(4) . . ?
O11 C11 Mn1 175.6(4) . . ?
O12 C12 Mn1 178.3(4) . . ?
O20 C20 Mo1 174.8(4) . . ?
O21 C21 Mo1 174.0(4) . . ?
C31 C30 C35 122.2(3) . . ?
C31 C30 S1 118.7(3) . . ?
C35 C30 S1 119.1(3) . . ?
C30 C31 C32 121.9(3) . . ?
C30 C31 S2 118.7(3) . . ?
C32 C31 S2 119.4(3) . . ?
O32 C32 C31 122.3(3) . . ?
O32 C32 C33 121.3(4) . . ?
C31 C32 C33 116.4(3) . . ?
C34 C33 C32 121.5(3) . . ?
C34 C33 Cl1 122.9(3) . . ?
C32 C33 Cl1 115.6(3) . . ?
C33 C34 C35 121.8(3) . . ?
C33 C34 Cl2 122.4(3) . . ?
C35 C34 Cl2 115.7(3) . . ?
O35 C35 C30 122.4(4) . . ?
O35 C35 C34 121.6(3) . . ?
C30 C35 C34 116.0(3) . . ?
C42 C41 C45 107.3(5) . . ?
C42 C41 Mo2 74.8(3) . . ?
C45 C41 Mo2 71.5(3) . . ?
C41 C42 C43 108.9(5) . . ?
C41 C42 Mo2 70.1(3) . . ?
C43 C42 Mo2 73.9(3) . . ?
C44 C43 C42 108.2(5) . . ?
C44 C43 Mo2 70.5(3) . . ?
C42 C43 Mo2 71.6(3) . . ?
C43 C44 C45 108.4(5) . . ?
C43 C44 Mo2 75.4(3) . . ?
C45 C44 Mo2 70.5(3) . . ?
C41 C45 C44 107.3(5) . . ?
C41 C45 Mo2 72.4(3) . . ?
C44 C45 Mo2 73.5(3) . . ?
O50 C50 Mn2 179.0(4) . . ?
O51 C51 Mn2 176.4(4) . . ?
O52 C52 Mn2 179.2(4) . . ?
O60 C60 Mo2 175.9(4) . . ?
O61 C61 Mo2 174.0(4) . . ?
C71 C70 C75 121.3(3) . . ?
C71 C70 S3 119.3(3) . . ?
C75 C70 S3 119.4(3) . . ?
C70 C71 C72 122.7(3) . . ?
C70 C71 S4 118.1(3) . . ?
C72 C71 S4 119.0(3) . . ?
O72 C72 C71 122.6(4) . . ?
O72 C72 C73 121.6(4) . . ?
C71 C72 C73 115.8(3) . . ?
C74 C73 C72 122.0(3) . . ?
C74 C73 Cl3 122.4(3) . . ?
C72 C73 Cl3 115.7(3) . . ?
C73 C74 C75 121.6(3) . . ?
C73 C74 Cl4 122.8(3) . . ?
C75 C74 Cl4 115.6(3) . . ?
O75 C75 C70 121.9(3) . . ?
O75 C75 C74 121.7(3) . . ?
C70 C75 C74 116.3(3) . . ?
Cl11 C90 Cl10 113.5(4) . . ?
Cl12 C91 Cl13 113.9(3) . . ?

loop_
_geom_bond_atom_site_label_1
_geom_bond_atom_site_label_2
_geom_bond_distance
_geom_bond_site_symmetry_2
_geom_bond_publ_flag
Mo1 C20 2.002(4) . ?
Mo1 C21 2.006(4) . ?
Mo1 C2 2.270(4) . ?
Mo1 C1 2.281(5) . ?
Mo1 C3 2.306(4) . ?
Mo1 C5 2.332(5) . ?
Mo1 C4 2.366(5) . ?
Mo1 S1 2.4943(9) . ?
Mo1 S2 2.5043(10) . ?
Mo1 Mn1 2.7288(6) . ?
Mo2 C61 2.000(4) . ?
Mo2 C60 2.028(4) . ?
Mo2 C45 2.273(5) . ?
Mo2 C41 2.284(5) . ?
Mo2 C44 2.311(5) . ?
Mo2 C42 2.344(5) . ?
Mo2 C43 2.372(5) . ?
Mo2 S3 2.4935(10) . ?
Mo2 S4 2.4991(10) . ?
Mo2 Mn2 2.7186(6) . ?
Mn1 C12 1.771(4) . ?
Mn1 C11 1.790(4) . ?
Mn1 C10 1.795(4) . ?
Mn1 S2 2.3482(11) . ?
Mn1 S1 2.3491(11) . ?
Mn2 C52 1.779(4) . ?
Mn2 C51 1.798(4) . ?
Mn2 C50 1.808(4) . ?
Mn2 S4 2.3451(11) . ?
Mn2 S3 2.3585(11) . ?
S1 C30 1.777(4) . ?
S2 C31 1.777(3) . ?
S3 C70 1.765(4) . ?
S4 C71 1.776(3) . ?
Cl1 C33 1.702(4) . ?
Cl2 C34 1.711(4) . ?
Cl3 C73 1.711(4) . ?
Cl4 C74 1.712(4) . ?
O10 C10 1.152(5) . ?
O11 C11 1.152(5) . ?
O12 C12 1.154(5) . ?
O20 C20 1.133(5) . ?
O21 C21 1.144(5) . ?
O32 C32 1.228(4) . ?
O35 C35 1.219(4) . ?
O50 C50 1.138(5) . ?
O51 C51 1.146(5) . ?
O52 C52 1.149(5) . ?
O60 C60 1.118(5) . ?
O61 C61 1.142(5) . ?
O72 C72 1.213(5) . ?
O75 C75 1.223(4) . ?
C1 C2 1.400(8) . ?
C1 C5 1.414(8) . ?
C2 C3 1.401(7) . ?
C3 C4 1.382(7) . ?
C4 C5 1.401(8) . ?
C30 C31 1.337(5) . ?
C30 C35 1.472(5) . ?
C31 C32 1.460(5) . ?
C32 C33 1.492(5) . ?
C33 C34 1.330(6) . ?
C34 C35 1.487(5) . ?
C41 C42 1.395(8) . ?
C41 C45 1.410(8) . ?
C42 C43 1.398(8) . ?
C43 C44 1.376(7) . ?
C44 C45 1.418(6) . ?
C70 C71 1.336(5) . ?
C70 C75 1.477(5) . ?
C71 C72 1.470(5) . ?
C72 C73 1.479(5) . ?
C73 C74 1.338(5) . ?
C74 C75 1.486(5) . ?
C90 Cl11 1.718(8) . ?
C90 Cl10 1.738(7) . ?
C91 Cl12 1.710(6) . ?
C91 Cl13 1.728(6) . ?
